data_4511233
loop_
_publ_author_name
'Vladiskovic, Chiara'
'Masciocchi, Norberto'

_publ_section_title
;
 Persistency of a Two-Fold Embrace in Crystalline Phases of Bupropion
 Hydrohalides: A Thoroughab InitioX-ray Powder Diffraction Study
;
_journal_issue 7
_journal_name_full 'Crystal Growth &amp; Design'
_journal_page_first 3603
_journal_paper_doi 10.1021/cg5005374
_journal_volume 14
_journal_year 2014
_chemical_formula_moiety 'C13 H18 Cl N O . HI'
_chemical_formula_structural 'C13 H18 Cl N O . HI'
_chemical_formula_sum 'C13 H19 Cl I N O'
_chemical_formula_weight 367.66
_chemical_melting_point 194
_chemical_name_common 'bupropion hydroiodide'
_chemical_name_systematic
;
2-(ter-butylamino)-1-(3-chlorophenyl)propan-1-one Hydroiodide
;
_space_group_crystal_system monoclinic
_space_group_IT_number 14
_space_group_name_H-M_alt 'P 1 21/n 1'
_symmetry_space_group_name_Hall '-P 2yn'
_symmetry_space_group_name_H-M 'P 1 21/n 1'
_cell_angle_alpha 90
_cell_angle_beta 99.98(3)
_cell_angle_gamma 90
_cell_formula_units_Z 4
_cell_length_a 8.2635(5)
_cell_length_b 9.7799(3)
_cell_length_c 20.2113(6)
_cell_measurement_temperature 298
_cell_volume 1608.68(19)
_computing_cell_refinement 'TOPAS, Bruker AXS 2005, Karlsruhe, Germany'
_computing_publication_material 'TOPAS, Bruker AXS 2005, Karlsruhe, Germany'
_computing_structure_refinement 'TOPAS, Bruker AXS 2005, Karlsruhe, Germany'
_computing_structure_solution 'TOPAS, Bruker AXS 2005, Karlsruhe, Germany'
_diffrn_ambient_temperature 298
_diffrn_detector_type 'Bruker Lynxeye linear PSD'
_diffrn_measurement_device_type 'Bruker AXS D8 Advance'
_diffrn_radiation_monochromator 'Ni filter'
_diffrn_radiation_wavelength 1.5418
_diffrn_source_target Cu
_diffrn_source_type 'sealed X-ray tube'
_exptl_crystal_density_diffrn 1.518
_exptl_crystal_density_method 'not measured'
_exptl_crystal_F_000 182
_pd_char_colour white
_pd_char_particle_morphology plate-like
_pd_instr_location ' ?'
_pd_meas_2theta_range_inc 0.02
_pd_meas_2theta_range_max 105
_pd_meas_2theta_range_min 5
_pd_meas_number_of_points 5001
_pd_meas_scan_method step
_pd_proc_2theta_range_inc 0.02
_pd_proc_2theta_range_max 105
_pd_proc_2theta_range_min 5
_pd_proc_ls_background_function 'Chebychev polynomial'
_pd_proc_ls_profile_function 'fundamental parameters approach'
_pd_proc_ls_prof_R_factor 0.071
_pd_proc_ls_prof_wR_expected 0.006
_pd_proc_ls_prof_wR_factor 0.101
_pd_spec_mounting
;
packed powder glass capillary
;
_pd_spec_mount_mode reflection
_pd_spec_shape flat_sheet
_pd_spec_size_axial 20
_pd_spec_size_equat 10
_pd_spec_size_thick 0.2
_refine_ls_extinction_method none
_refine_ls_goodness_of_fit_all 16.89
_refine_ls_hydrogen_treatment constr
_refine_ls_matrix_type fullcycle
_refine_ls_number_parameters 33
_refine_ls_number_restraints 0
_refine_ls_shift/su_max .01
_refine_ls_structure_factor_coef Inet
_refine_ls_weighting_scheme sigma
_cod_data_source_file cg5005374_si_006.cif
_cod_data_source_block bupropion_hydroiodide_form_iv
_cod_depositor_comments 'Adding full bibliography for 4511229--4511234.cif.'
_cod_original_cell_volume 1608.6(1)
_cod_database_code 4511233

loop_
_symmetry_equiv_pos_as_xyz
'-x, -y, -z'
'-x+1/2, y+1/2, -z+1/2'
'x, y, z'
'x+1/2, -y+1/2, z+1/2'

loop_
_atom_site_label
_atom_site_type_symbol
_atom_site_symmetry_multiplicity
_atom_site_fract_x
_atom_site_fract_y
_atom_site_fract_z
_atom_site_occupancy
_atom_site_B_iso_or_equiv
I I 4 0.20410 -0.13743 -0.04442 1 6.1(1)
Cl Cl 4 -0.88165 0.58142 0.76669 1 6.1(1)
C1 C 4 -0.67373 0.55078 0.77646 1 6.1(1)
C2 C 4 -0.61274 0.46825 0.73078 1 6.1(1)
C3 C 4 -0.44530 0.44414 0.73814 1 6.1(1)
C4 C 4 -0.33884 0.50271 0.79110 1 6.1(1)
C5 C 4 -0.39986 0.58492 0.83697 1 6.1(1)
C6 C 4 -0.56734 0.60899 0.82956 1 6.1(1)
C7 C 4 -0.28776 0.64789 0.89350 1 6.1(1)
C8 C 4 -0.33990 0.76940 0.93078 1 6.1(1)
C9 C 4 -0.35311 0.89623 0.88578 1 6.1(1)
O1 O 4 -0.15163 0.60083 0.91073 1 6.1(1)
N1 N 4 -0.21709 0.79304 0.99166 1 6.1(1)
C10 C 4 -0.22160 0.70315 0.04993 1 6.1(1)
C11 C 4 -0.23235 0.55271 0.02885 1 6.1(1)
C12 C 4 -0.06787 0.72380 0.10333 1 6.1(1)
C13 C 4 -0.37251 0.74042 0.08037 1 6.1(1)
H1 H 4 -0.22689 0.89120 0.00647 1 6.1(1)
H2 H 4 -0.10569 0.78035 0.97833 1 6.1(1)
H3 H 4 -0.69807 0.42195 0.68806 1 6.1(1)
H4 H 4 -0.39663 0.37818 0.70138 1 6.1(1)
H5 H 4 -0.20483 0.48394 0.79667 1 6.1(1)
H6 H 4 -0.61625 0.67540 0.86608 1 6.1(1)
H7 H 4 -0.46169 0.74853 0.94497 1 6.1(1)
H8 H 4 -0.48110 0.90734 0.85827 1 6.1(1)
H9 H 4 -0.31998 0.98873 0.91723 1 6.1(1)
H10 H 4 -0.26947 0.88679 0.84847 1 6.1(1)
H11 H 4 -0.18846 0.48605 0.07280 1 6.1(1)
H12 H 4 -0.36241 0.52717 0.00845 1 6.1(1)
H13 H 4 -0.15540 0.53287 0.98996 1 6.1(1)
H14 H 4 -0.04647 0.83444 0.11355 1 6.1(1)
H15 H 4 -0.08631 0.67115 0.15013 1 6.1(1)
H16 H 4 -9.95819 0.68003 0.08633 1 6.1(1)
H17 H 4 -0.37105 0.68518 0.12853 1 6.1(1)
H18 H 4 -0.37142 0.85257 0.08960 1 6.1(1)
H19 H 4 -0.48640 0.71264 0.04515 1 6.1(1)

loop_
_atom_type_symbol
_atom_type_description
_atom_type_scat_source
C C 'International Tables for Crystallography (Vol. IV)'
H H 'International Tables for Crystallography (Vol. IV)'
Cl Cl 'International Tables for Crystallography (Vol. IV)'
N N 'International Tables for Crystallography (Vol. IV)'
I I 'International Tables for Crystallography (Vol. IV)'
O O 'International Tables for Crystallography (Vol. IV)'

loop_
_diffrn_radiation_type
'Cu K\a'
